data_1503249
loop_
_publ_author_name
'Loo, Yueh-Lin'
'Hiszpanski, Anna M.'
'Kim, Bumjung'
'Wei, Sujun'
'Chiu, Chien-Yang'
'Steigerwald, Michael L.'
'Nuckolls, Colin'

_publ_section_title
;
 Unusual molecular conformations in fluorinated, contorted
 hexabenzocoronenes.
;
_journal_issue 21
_journal_name_full 'Organic letters'
_journal_page_first 4840
_journal_page_last 4843
_journal_paper_doi 10.1021/ol102016m
_journal_volume 12
_journal_year 2010
_chemical_formula_sum 'C48 H8 F16'
_chemical_formula_weight 888.54
_chemical_name_systematic
; 
 ? 
;
_space_group_IT_number 14
_symmetry_cell_setting monoclinic
_symmetry_space_group_name_Hall '-P 2ybc'
_symmetry_space_group_name_H-M 'P 1 21/c 1'
_atom_sites_solution_hydrogens geom
_atom_sites_solution_primary direct
_atom_sites_solution_secondary difmap
_audit_creation_method SHELXL-97
_cell_angle_alpha 90.00
_cell_angle_beta 99.116(3)
_cell_angle_gamma 90.00
_cell_formula_units_Z 4
_cell_length_a 14.740(2)
_cell_length_b 13.624(2)
_cell_length_c 16.060(3)
_cell_measurement_reflns_used 3330
_cell_measurement_temperature 125(2)
_cell_measurement_theta_max 22.97
_cell_measurement_theta_min 2.53
_cell_volume 3184.4(9)
_computing_cell_refinement 'Bruker SAINT'
_computing_data_collection 'Bruker APEX2'
_computing_data_reduction 'Bruker SAINT'
_computing_molecular_graphics 'Bruker SHELXTL'
_computing_publication_material 'Bruker SHELXTL'
_computing_structure_refinement 'SHELXL-97 (Sheldrick, 2008)'
_computing_structure_solution 'SHELXS-97 (Sheldrick, 2008)'
_diffrn_ambient_temperature 125(2)
_diffrn_measured_fraction_theta_full 1.000
_diffrn_measured_fraction_theta_max 1.000
_diffrn_measurement_device_type 'Bruker APEX-II CCD'
_diffrn_measurement_method '\f and \w scans'
_diffrn_radiation_monochromator graphite
_diffrn_radiation_source 'fine-focus sealed tube'
_diffrn_radiation_type MoK\a
_diffrn_radiation_wavelength 0.71073
_diffrn_reflns_av_R_equivalents 0.2019
_diffrn_reflns_av_sigmaI/netI 0.1480
_diffrn_reflns_limit_h_max 18
_diffrn_reflns_limit_h_min -18
_diffrn_reflns_limit_k_max 17
_diffrn_reflns_limit_k_min -17
_diffrn_reflns_limit_l_max 20
_diffrn_reflns_limit_l_min -20
_diffrn_reflns_number 37903
_diffrn_reflns_theta_full 26.37
_diffrn_reflns_theta_max 26.37
_diffrn_reflns_theta_min 1.40
_exptl_absorpt_coefficient_mu 0.173
_exptl_absorpt_correction_T_max 0.9931
_exptl_absorpt_correction_T_min 0.9778
_exptl_absorpt_correction_type empirical
_exptl_absorpt_process_details SADABS
_exptl_crystal_colour YELLOW
_exptl_crystal_density_diffrn 1.853
_exptl_crystal_density_method 'not measured'
_exptl_crystal_description BLOCK
_exptl_crystal_F_000 1760
_exptl_crystal_size_max 0.13
_exptl_crystal_size_mid 0.04
_exptl_crystal_size_min 0.04
_refine_diff_density_max 0.460
_refine_diff_density_min -0.310
_refine_diff_density_rms 0.076
_refine_ls_extinction_method none
_refine_ls_goodness_of_fit_ref 1.000
_refine_ls_hydrogen_treatment constr
_refine_ls_matrix_type full
_refine_ls_number_parameters 577
_refine_ls_number_reflns 6510
_refine_ls_number_restraints 0
_refine_ls_restrained_S_all 1.000
_refine_ls_R_factor_all 0.1838
_refine_ls_R_factor_gt 0.0606
_refine_ls_shift/su_max 0.000
_refine_ls_shift/su_mean 0.000
_refine_ls_structure_factor_coef Fsqd
_refine_ls_weighting_details 'calc w=1/[\s^2^(Fo^2^)+(0.0419P)^2^+0.0000P] where P=(Fo^2^+2Fc^2^)/3'
_refine_ls_weighting_scheme calc
_refine_ls_wR_factor_gt 0.1028
_refine_ls_wR_factor_ref 0.1382
_reflns_number_gt 2799
_reflns_number_total 6510
_reflns_threshold_expression >2sigma(I)
_cod_data_source_file ol102016m_si_003.cif
_cod_data_source_block jaws10
_cod_depositor_comments
;
The following automatic conversions were performed:

'_symmetry_cell_setting' value 'Monoclinic' changed to 'monoclinic'
according to /home/saulius/struct/CIF-dictionaries/cif_core.dic
dictionary named 'cif_core.dic' version 2.4.2 from
2011-04-26.

'_exptl_absorpt_correction_type' value 'EMPIRICAL'
changed to 'empirical' according to
/home/saulius/struct/CIF-dictionaries/cif_core.dic dictionary named
'cif_core.dic' version 2.4.2 from
2011-04-26.

'_refine_ls_hydrogen_treatment' value 'CONSTR' changed
to 'constr' according to
/home/saulius/struct/CIF-dictionaries/cif_core.dic dictionary named
'cif_core.dic' version 2.4.2 from 2011-04-26.

Automatic conversion script
Id: cif_fix_values 1715 2011-07-08 13:25:40Z adriana 
;
_cod_original_cell_volume 3184.3(9)
_cod_original_sg_symbol_H-M P2(1)/c
_cod_database_code 1503249

loop_
_symmetry_equiv_pos_as_xyz
'x, y, z'
'-x, y+1/2, -z+1/2'
'-x, -y, -z'
'x, -y-1/2, z-1/2'

loop_
_atom_site_label
_atom_site_type_symbol
_atom_site_fract_x
_atom_site_fract_y
_atom_site_fract_z
_atom_site_U_iso_or_equiv
_atom_site_adp_type
_atom_site_occupancy
_atom_site_symmetry_multiplicity
_atom_site_calc_flag
_atom_site_refinement_flags
F1 F 0.44824(18) -0.24632(19) -0.15459(16) 0.0377(7) Uani 1 1 d .
F2 F 0.39993(17) -0.53764(18) -0.01734(15) 0.0332(7) Uani 1 1 d .
F3 F 0.22935(17) -0.52490(18) -0.06129(15) 0.0316(7) Uani 1 1 d .
F4 F 0.14271(17) -0.69548(18) -0.07550(15) 0.0336(7) Uani 1 1 d .
F5 F 0.11880(18) -0.79928(18) 0.06286(16) 0.0353(7) Uani 1 1 d .
F6 F 0.17622(18) -0.72623(18) 0.21664(15) 0.0317(7) Uani 1 1 d .
F7 F 0.35099(18) -0.71992(18) 0.27638(16) 0.0349(7) Uani 1 1 d .
F8 F 0.34918(18) -0.69268(19) 0.56464(15) 0.0382(7) Uani 1 1 d .
F9 F 0.03067(18) -0.42580(19) 0.60841(16) 0.0404(8) Uani 1 1 d .
F10 F 0.12554(18) -0.13219(19) 0.50204(16) 0.0347(7) Uani 1 1 d .
F11 F -0.00341(17) -0.14445(19) 0.38424(16) 0.0376(7) Uani 1 1 d .
F12 F -0.05446(18) 0.0363(2) 0.33702(17) 0.0423(8) Uani 1 1 d .
F13 F 0.03713(18) 0.13846(19) 0.23395(17) 0.0420(8) Uani 1 1 d .
F14 F 0.18445(17) 0.06047(17) 0.18073(15) 0.0296(7) Uani 1 1 d .
F15 F 0.33172(17) 0.05644(18) 0.28902(15) 0.0306(7) Uani 1 1 d .
F16 F 0.55135(17) 0.03863(18) 0.11087(16) 0.0372(7) Uani 1 1 d .
C1 C 0.2968(3) -0.2823(3) 0.1742(3) 0.0208(11) Uani 1 1 d .
C2 C 0.2852(3) -0.3870(3) 0.1691(3) 0.0193(11) Uani 1 1 d .
C3 C 0.2593(3) -0.4380(3) 0.2407(3) 0.0236(11) Uani 1 1 d .
C4 C 0.2302(3) -0.3843(3) 0.3091(3) 0.0204(11) Uani 1 1 d .
C5 C 0.2151(3) -0.2813(3) 0.2994(3) 0.0216(11) Uani 1 1 d .
C6 C 0.2555(3) -0.2295(3) 0.2365(3) 0.0207(10) Uani 1 1 d .
C7 C 0.3406(3) -0.2322(3) 0.1161(3) 0.0217(11) Uani 1 1 d .
C8 C 0.3624(3) -0.2861(3) 0.0431(3) 0.0251(12) Uani 1 1 d .
C9 C 0.3503(3) -0.3896(3) 0.0395(3) 0.0225(11) Uani 1 1 d .
C10 C 0.3030(3) -0.4392(3) 0.0996(3) 0.0227(11) Uani 1 1 d .
C11 C 0.2644(3) -0.5376(3) 0.0890(3) 0.0233(11) Uani 1 1 d .
C12 C 0.2477(3) -0.5891(3) 0.1618(3) 0.0225(11) Uani 1 1 d .
C13 C 0.2605(3) -0.5397(3) 0.2423(3) 0.0229(11) Uani 1 1 d .
C14 C 0.2713(3) -0.5857(3) 0.3245(3) 0.0245(11) Uani 1 1 d .
C15 C 0.2475(3) -0.5330(3) 0.3938(3) 0.0244(11) Uani 1 1 d .
C16 C 0.2093(3) -0.4347(3) 0.3792(3) 0.0215(11) Uani 1 1 d .
C17 C 0.1600(3) -0.3830(3) 0.4367(3) 0.0245(11) Uani 1 1 d .
C18 C 0.1465(3) -0.2792(3) 0.4281(3) 0.0238(11) Uani 1 1 d .
C19 C 0.1677(3) -0.2291(3) 0.3540(3) 0.0225(11) Uani 1 1 d .
C20 C 0.1350(3) -0.1321(3) 0.3263(3) 0.0235(11) Uani 1 1 d .
C21 C 0.1832(3) -0.0791(3) 0.2711(3) 0.0210(11) Uani 1 1 d .
C22 C 0.2545(3) -0.1267(3) 0.2347(3) 0.0218(10) Uani 1 1 d .
C23 C 0.3255(3) -0.0797(3) 0.1963(3) 0.0211(11) Uani 1 1 d .
C24 C 0.3695(3) -0.1318(3) 0.1371(3) 0.0222(11) Uani 1 1 d .
C25 C 0.3920(3) -0.2375(3) -0.0260(3) 0.0239(11) Uani 1 1 d .
H25A H 0.3913 -0.1679 -0.0294 0.029 Uiso 1 1 calc R
C26 C 0.4215(3) -0.2924(4) -0.0873(3) 0.0294(12) Uani 1 1 d .
C27 C 0.4262(3) -0.3934(4) -0.0856(3) 0.0293(12) Uani 1 1 d .
H27A H 0.4525 -0.4296 -0.1264 0.035 Uiso 1 1 calc R
C28 C 0.3910(3) -0.4380(3) -0.0225(3) 0.0262(12) Uani 1 1 d .
C29 C 0.2274(3) -0.5767(3) 0.0100(3) 0.0223(11) Uani 1 1 d .
C30 C 0.1808(3) -0.6635(3) 0.0018(3) 0.0239(11) Uani 1 1 d .
C31 C 0.1683(3) -0.7152(3) 0.0724(3) 0.0246(11) Uani 1 1 d .
C32 C 0.2000(3) -0.6786(3) 0.1503(3) 0.0226(11) Uani 1 1 d .
C33 C 0.3192(3) -0.6742(3) 0.3414(3) 0.0269(12) Uani 1 1 d .
C34 C 0.3444(3) -0.7130(3) 0.4188(3) 0.0302(12) Uani 1 1 d .
H34A H 0.3766 -0.7735 0.4275 0.036 Uiso 1 1 calc R
C35 C 0.3199(3) -0.6583(4) 0.4853(3) 0.0305(13) Uani 1 1 d .
C36 C 0.2741(3) -0.5714(3) 0.4760(3) 0.0245(11) Uani 1 1 d .
H36A H 0.2601 -0.5371 0.5239 0.029 Uiso 1 1 calc R
C37 C 0.1186(3) -0.4326(4) 0.4992(3) 0.0276(12) Uani 1 1 d .
H37A H 0.1201 -0.5022 0.5028 0.033 Uiso 1 1 calc R
C38 C 0.0775(3) -0.3790(4) 0.5530(3) 0.0290(12) Uani 1 1 d .
C39 C 0.0795(3) -0.2771(4) 0.5587(3) 0.0269(12) Uani 1 1 d .
H39A H 0.0574 -0.2424 0.6026 0.032 Uiso 1 1 calc R
C40 C 0.1159(3) -0.2313(3) 0.4964(3) 0.0257(12) Uani 1 1 d .
C41 C 0.0533(3) -0.0910(4) 0.3442(3) 0.0278(12) Uani 1 1 d .
C42 C 0.0234(3) -0.0009(4) 0.3175(3) 0.0297(12) Uani 1 1 d .
C43 C 0.0718(3) 0.0531(3) 0.2659(3) 0.0271(12) Uani 1 1 d .
C44 C 0.1487(3) 0.0132(3) 0.2416(3) 0.0260(12) Uani 1 1 d .
C45 C 0.3651(3) 0.0108(3) 0.2248(3) 0.0239(11) Uani 1 1 d .
C46 C 0.4377(3) 0.0528(3) 0.1985(3) 0.0281(12) Uani 1 1 d .
H46A H 0.4611 0.1147 0.2191 0.034 Uiso 1 1 calc R
C47 C 0.4765(3) -0.0003(3) 0.1388(3) 0.0264(12) Uani 1 1 d .
C48 C 0.4464(3) -0.0893(3) 0.1093(3) 0.0265(12) Uani 1 1 d .
H48A H 0.4770 -0.1230 0.0700 0.032 Uiso 1 1 calc R

loop_
_atom_site_aniso_label
_atom_site_aniso_U_11
_atom_site_aniso_U_22
_atom_site_aniso_U_33
_atom_site_aniso_U_23
_atom_site_aniso_U_13
_atom_site_aniso_U_12
F1 0.0478(19) 0.0392(18) 0.0301(17) 0.0012(13) 0.0186(14) -0.0118(14)
F2 0.0396(18) 0.0273(17) 0.0336(16) -0.0017(13) 0.0083(13) 0.0045(13)
F3 0.0414(17) 0.0299(16) 0.0246(15) 0.0004(13) 0.0084(13) 0.0023(13)
F4 0.0413(18) 0.0317(16) 0.0261(15) -0.0061(13) 0.0002(13) 0.0001(13)
F5 0.0442(18) 0.0240(16) 0.0384(17) -0.0038(13) 0.0087(14) -0.0054(13)
F6 0.0464(18) 0.0229(16) 0.0277(16) 0.0009(12) 0.0114(13) -0.0057(13)
F7 0.0462(18) 0.0242(16) 0.0343(17) 0.0043(13) 0.0064(14) 0.0056(13)
F8 0.0521(19) 0.0327(17) 0.0270(16) 0.0102(13) -0.0025(14) -0.0074(14)
F9 0.0440(18) 0.0467(19) 0.0337(17) 0.0103(14) 0.0164(14) -0.0034(15)
F10 0.0423(18) 0.0318(18) 0.0332(17) -0.0065(13) 0.0153(14) -0.0039(13)
F11 0.0328(17) 0.0397(18) 0.0433(18) 0.0020(14) 0.0155(14) -0.0039(14)
F12 0.0321(17) 0.0401(18) 0.059(2) 0.0038(15) 0.0192(15) 0.0090(14)
F13 0.0429(18) 0.0332(17) 0.0520(19) 0.0054(15) 0.0142(15) 0.0107(14)
F14 0.0388(17) 0.0215(16) 0.0305(15) 0.0058(12) 0.0112(13) 0.0014(12)
F15 0.0376(17) 0.0206(16) 0.0350(16) -0.0013(12) 0.0104(13) -0.0034(12)
F16 0.0323(17) 0.0306(17) 0.0527(19) 0.0030(14) 0.0188(15) -0.0090(13)
C1 0.023(3) 0.020(3) 0.019(3) -0.002(2) 0.005(2) -0.003(2)
C2 0.022(3) 0.018(3) 0.018(3) -0.001(2) 0.002(2) 0.000(2)
C3 0.023(3) 0.024(3) 0.024(3) -0.001(2) 0.002(2) -0.005(2)
C4 0.027(3) 0.016(3) 0.019(3) -0.001(2) 0.008(2) -0.006(2)
C5 0.023(3) 0.019(3) 0.021(3) -0.002(2) 0.001(2) -0.004(2)
C6 0.021(3) 0.021(3) 0.019(3) 0.003(2) 0.000(2) 0.000(2)
C7 0.019(3) 0.023(3) 0.023(3) 0.002(2) 0.004(2) 0.001(2)
C8 0.028(3) 0.025(3) 0.025(3) 0.001(2) 0.012(2) -0.001(2)
C9 0.025(3) 0.022(3) 0.020(3) -0.003(2) 0.004(2) 0.005(2)
C10 0.024(3) 0.022(3) 0.023(3) 0.005(2) 0.005(2) -0.001(2)
C11 0.023(3) 0.023(3) 0.025(3) 0.001(2) 0.004(2) 0.008(2)
C12 0.027(3) 0.020(3) 0.021(3) 0.003(2) 0.005(2) 0.004(2)
C13 0.020(3) 0.022(3) 0.026(3) 0.006(2) 0.004(2) -0.001(2)
C14 0.032(3) 0.018(3) 0.022(3) 0.005(2) -0.001(2) -0.003(2)
C15 0.029(3) 0.021(3) 0.024(3) 0.005(2) 0.005(2) -0.007(2)
C16 0.025(3) 0.022(3) 0.018(3) 0.000(2) 0.004(2) -0.003(2)
C17 0.022(3) 0.029(3) 0.023(3) 0.000(2) 0.003(2) -0.008(2)
C18 0.019(3) 0.028(3) 0.024(3) 0.000(2) 0.003(2) -0.006(2)
C19 0.022(3) 0.023(3) 0.021(3) 0.001(2) -0.001(2) -0.006(2)
C20 0.029(3) 0.018(3) 0.025(3) -0.005(2) 0.008(2) -0.003(2)
C21 0.024(3) 0.019(3) 0.020(3) -0.005(2) 0.004(2) -0.007(2)
C22 0.027(3) 0.020(3) 0.018(2) 0.001(2) 0.001(2) -0.003(2)
C23 0.025(3) 0.017(3) 0.020(3) 0.005(2) 0.000(2) -0.003(2)
C24 0.023(3) 0.017(3) 0.027(3) 0.006(2) 0.006(2) 0.001(2)
C25 0.025(3) 0.021(3) 0.026(3) 0.000(2) 0.005(2) -0.002(2)
C26 0.025(3) 0.043(3) 0.021(3) 0.007(3) 0.007(2) -0.006(2)
C27 0.033(3) 0.035(3) 0.022(3) -0.004(2) 0.012(2) -0.005(2)
C28 0.027(3) 0.018(3) 0.032(3) 0.001(2) 0.001(2) 0.004(2)
C29 0.027(3) 0.022(3) 0.019(3) 0.002(2) 0.008(2) 0.005(2)
C30 0.025(3) 0.024(3) 0.022(3) -0.010(2) 0.003(2) 0.001(2)
C31 0.027(3) 0.018(3) 0.030(3) -0.004(2) 0.008(2) -0.007(2)
C32 0.027(3) 0.018(3) 0.024(3) 0.000(2) 0.009(2) 0.001(2)
C33 0.034(3) 0.022(3) 0.025(3) -0.001(2) 0.005(2) -0.008(2)
C34 0.032(3) 0.024(3) 0.034(3) 0.007(2) 0.003(2) -0.008(2)
C35 0.044(3) 0.033(3) 0.013(3) 0.006(2) -0.001(2) -0.018(3)
C36 0.035(3) 0.015(3) 0.024(3) 0.002(2) 0.007(2) -0.008(2)
C37 0.033(3) 0.029(3) 0.022(3) 0.004(2) 0.005(2) -0.004(2)
C38 0.024(3) 0.036(3) 0.029(3) 0.009(2) 0.012(2) -0.007(2)
C39 0.025(3) 0.037(3) 0.020(3) 0.000(2) 0.006(2) -0.001(2)
C40 0.024(3) 0.021(3) 0.032(3) -0.003(2) 0.005(2) -0.006(2)
C41 0.025(3) 0.033(3) 0.028(3) 0.000(2) 0.012(2) -0.006(2)
C42 0.020(3) 0.032(3) 0.038(3) -0.001(2) 0.009(2) 0.007(2)
C43 0.033(3) 0.015(3) 0.033(3) 0.006(2) 0.002(2) 0.003(2)
C44 0.033(3) 0.020(3) 0.026(3) -0.002(2) 0.008(2) -0.005(2)
C45 0.029(3) 0.023(3) 0.020(3) 0.007(2) 0.005(2) 0.004(2)
C46 0.032(3) 0.019(3) 0.032(3) 0.003(2) 0.000(2) -0.005(2)
C47 0.025(3) 0.021(3) 0.034(3) 0.008(2) 0.006(2) -0.001(2)
C48 0.032(3) 0.021(3) 0.027(3) 0.001(2) 0.006(2) -0.003(2)

loop_
_atom_type_symbol
_atom_type_description
_atom_type_scat_dispersion_real
_atom_type_scat_dispersion_imag
_atom_type_scat_source
C C 0.0033 0.0016 'International Tables Vol C Tables 4.2.6.8 and 6.1.1.4'
H H 0.0000 0.0000 'International Tables Vol C Tables 4.2.6.8 and 6.1.1.4'
F F 0.0171 0.0103 'International Tables Vol C Tables 4.2.6.8 and 6.1.1.4'

loop_
_geom_angle_atom_site_label_1
_geom_angle_atom_site_label_2
_geom_angle_atom_site_label_3
_geom_angle
C7 C1 C2 120.7(4)
C7 C1 C6 120.7(4)
C2 C1 C6 118.4(4)
C10 C2 C1 121.4(4)
C10 C2 C3 120.1(4)
C1 C2 C3 118.4(4)
C13 C3 C4 119.9(4)
C13 C3 C2 119.4(4)
C4 C3 C2 120.7(4)
C16 C4 C5 121.5(4)
C16 C4 C3 119.8(4)
C5 C4 C3 118.5(4)
C19 C5 C4 121.1(4)
C19 C5 C6 119.7(4)
C4 C5 C6 119.0(4)
C22 C6 C5 120.0(4)
C22 C6 C1 119.3(4)
C5 C6 C1 120.7(4)
C1 C7 C24 117.0(4)
C1 C7 C8 118.4(4)
C24 C7 C8 124.4(4)
C25 C8 C9 118.8(4)
C25 C8 C7 121.8(4)
C9 C8 C7 119.3(4)
C28 C9 C8 115.5(4)
C28 C9 C10 124.0(4)
C8 C9 C10 120.5(4)
C2 C10 C9 118.1(4)
C2 C10 C11 116.6(4)
C9 C10 C11 125.0(4)
C29 C11 C12 117.7(4)
C29 C11 C10 123.0(4)
C12 C11 C10 118.3(4)
C32 C12 C11 118.0(4)
C32 C12 C13 120.9(4)
C11 C12 C13 119.6(4)
C3 C13 C12 116.7(4)
C3 C13 C14 116.7(4)
C12 C13 C14 126.5(4)
C33 C14 C15 117.6(4)
C33 C14 C13 121.9(4)
C15 C14 C13 119.6(4)
C14 C15 C36 118.7(4)
C14 C15 C16 118.5(4)
C36 C15 C16 122.2(4)
C4 C16 C17 118.3(4)
C4 C16 C15 117.0(4)
C17 C16 C15 124.4(4)
C37 C17 C18 117.8(4)
C37 C17 C16 122.3(4)
C18 C17 C16 119.8(4)
C40 C18 C17 116.1(4)
C40 C18 C19 123.9(4)
C17 C18 C19 119.9(4)
C5 C19 C18 118.0(4)
C5 C19 C20 116.4(4)
C18 C19 C20 125.2(4)
C41 C20 C21 117.3(4)
C41 C20 C19 123.7(4)
C21 C20 C19 118.7(4)
C44 C21 C20 118.3(4)
C44 C21 C22 120.9(4)
C20 C21 C22 119.7(4)
C6 C22 C21 116.7(4)
C6 C22 C23 116.4(4)
C21 C22 C23 126.9(4)
C45 C23 C24 116.4(4)
C45 C23 C22 122.6(4)
C24 C23 C22 120.1(4)
C48 C24 C23 118.8(4)
C48 C24 C7 122.2(4)
C23 C24 C7 118.4(4)
C26 C25 C8 118.9(4)
F1 C26 C25 119.1(5)
F1 C26 C27 117.1(4)
C25 C26 C27 123.7(4)
C28 C27 C26 116.0(4)
C27 C28 F2 116.5(4)
C27 C28 C9 125.3(5)
F2 C28 C9 118.1(4)
F3 C29 C30 116.8(4)
F3 C29 C11 120.7(4)
C30 C29 C11 122.3(4)
F4 C30 C29 119.9(4)
F4 C30 C31 120.2(4)
C29 C30 C31 119.8(4)
F5 C31 C32 121.0(4)
F5 C31 C30 118.8(4)
C32 C31 C30 120.0(4)
F6 C32 C31 117.3(4)
F6 C32 C12 120.3(4)
C31 C32 C12 122.1(4)
C34 C33 F7 116.7(4)
C34 C33 C14 125.0(5)
F7 C33 C14 118.0(4)
C33 C34 C35 115.3(5)
C36 C35 F8 118.7(4)
C36 C35 C34 124.5(4)
F8 C35 C34 116.7(5)
C35 C36 C15 118.9(4)
C38 C37 C17 118.8(5)
C37 C38 F9 119.4(4)
C37 C38 C39 125.1(4)
F9 C38 C39 115.5(4)
C40 C39 C38 114.6(4)
F10 C40 C39 117.2(4)
F10 C40 C18 118.0(4)
C39 C40 C18 124.8(5)
F11 C41 C42 116.6(4)
F11 C41 C20 120.2(4)
C42 C41 C20 123.1(4)
F12 C42 C41 121.2(4)
F12 C42 C43 118.8(4)
C41 C42 C43 120.0(4)
F13 C43 C44 121.2(4)
F13 C43 C42 119.2(4)
C44 C43 C42 119.2(4)
F14 C44 C43 117.1(4)
F14 C44 C21 120.6(4)
C43 C44 C21 121.9(4)
C46 C45 F15 116.5(4)
C46 C45 C23 125.6(4)
F15 C45 C23 117.7(4)
C45 C46 C47 115.5(4)
C48 C47 F16 118.2(4)
C48 C47 C46 124.0(4)
F16 C47 C46 117.8(4)
C47 C48 C24 119.6(4)

loop_
_geom_bond_atom_site_label_1
_geom_bond_atom_site_label_2
_geom_bond_distance
F1 C26 1.360(5)
F2 C28 1.366(5)
F3 C29 1.349(5)
F4 C30 1.351(5)
F5 C31 1.353(5)
F6 C32 1.341(5)
F7 C33 1.362(5)
F8 C35 1.362(5)
F9 C38 1.367(5)
F10 C40 1.359(5)
F11 C41 1.346(5)
F12 C42 1.337(5)
F13 C43 1.340(5)
F14 C44 1.346(5)
F15 C45 1.362(5)
F16 C47 1.362(5)
C1 C7 1.395(6)
C1 C2 1.437(6)
C1 C6 1.441(6)
C2 C10 1.384(6)
C2 C3 1.445(6)
C3 C13 1.386(6)
C3 C4 1.441(6)
C4 C16 1.394(6)
C4 C5 1.425(6)
C5 C19 1.398(6)
C5 C6 1.438(6)
C6 C22 1.401(6)
C7 C24 1.457(6)
C7 C8 1.461(6)
C8 C25 1.420(6)
C8 C9 1.422(6)
C9 C28 1.405(6)
C9 C10 1.446(6)
C10 C11 1.456(6)
C11 C29 1.403(6)
C11 C12 1.418(6)
C12 C32 1.406(6)
C12 C13 1.443(6)
C13 C14 1.448(6)
C14 C33 1.401(6)
C14 C15 1.414(6)
C15 C36 1.416(6)
C15 C16 1.459(6)
C16 C17 1.445(6)
C17 C37 1.424(6)
C17 C18 1.432(6)
C18 C40 1.410(6)
C18 C19 1.449(6)
C19 C20 1.453(6)
C20 C41 1.399(6)
C20 C21 1.417(6)
C21 C44 1.410(6)
C21 C22 1.437(6)
C22 C23 1.446(6)
C23 C45 1.409(6)
C23 C24 1.421(6)
C24 C48 1.408(6)
C25 C26 1.361(6)
C26 C27 1.378(6)
C27 C28 1.354(6)
C29 C30 1.363(6)
C30 C31 1.372(6)
C31 C32 1.358(6)
C33 C34 1.348(6)
C34 C35 1.396(6)
C35 C36 1.359(6)
C37 C38 1.346(6)
C38 C39 1.392(6)
C39 C40 1.359(6)
C41 C42 1.352(6)
C42 C43 1.386(6)
C43 C44 1.368(6)
C45 C46 1.339(6)
C46 C47 1.394(6)
C47 C48 1.350(6)
